data_4308119
loop_
_publ_author_name
'Rashmi Bagai'
'Saiti Datta'
'Amalia Betancur-Rodriguez'
'Khalil A. Abboud'
'Stephen Hill'
'George Christou'

_publ_section_title
;
Diversity of New Structural Types in Polynuclear Iron Chemistry with a
Tridentate N,N,O Ligand
;
_journal_name_full 'Inorganic Chemistry'
_journal_page_first 4535
_journal_page_last 4547
_journal_paper_doi 10.1021/ic070106w
_journal_volume 46
_journal_year 2007
_chemical_formula_sum 'C25 H54 Cl2 Fe3 N13 O7'
_chemical_formula_weight 887.26
_chemical_name_systematic
; 
 ? 
;
_space_group_IT_number 14
_symmetry_cell_setting monoclinic
_symmetry_space_group_name_Hall '-P 2yn'
_symmetry_space_group_name_H-M 'P 1 21/n 1'
_atom_sites_solution_hydrogens geom
_atom_sites_solution_primary direct
_atom_sites_solution_secondary difmap
_audit_creation_method SHELXL-97
_cell_angle_alpha 90.00
_cell_angle_beta 99.149(1)
_cell_angle_gamma 90.00
_cell_formula_units_Z 4
_cell_length_a 12.3260(8)
_cell_length_b 25.3961(17)
_cell_length_c 13.1400(9)
_cell_measurement_reflns_used 273
_cell_measurement_temperature 173(2)
_cell_measurement_theta_max 28.0
_cell_measurement_theta_min 2.0
_cell_volume 4060.9(5)
_computing_cell_refinement 'Bruker SMART v5.624 & SAINT 6.36a (Bruker 1998)'
_computing_data_collection 'Bruker SMART v5.624 (Bruker 1998)'
_computing_data_reduction 'Bruker SHELXTL v6.12 (Bruker 2000)'
_computing_molecular_graphics 'Bruker SHELXTL v6.12'
_computing_publication_material 'Bruker SHELXTL v6.12'
_computing_structure_refinement 'Bruker SHELXTL v6.12'
_computing_structure_solution 'Bruker SHELXTL v6.12'
_diffrn_ambient_temperature 173(2)
_diffrn_measured_fraction_theta_full 0.987
_diffrn_measured_fraction_theta_max 0.987
_diffrn_measurement_device_type 'SMART CCD area detector'
_diffrn_measurement_method '\w scans'
_diffrn_radiation_monochromator graphite
_diffrn_radiation_source 'fine-focus sealed tube'
_diffrn_radiation_type MoK\a
_diffrn_radiation_wavelength 0.71073
_diffrn_reflns_av_R_equivalents 0.0408
_diffrn_reflns_av_sigmaI/netI 0.0331
_diffrn_reflns_limit_h_max 11
_diffrn_reflns_limit_h_min -15
_diffrn_reflns_limit_k_max 32
_diffrn_reflns_limit_k_min -32
_diffrn_reflns_limit_l_max 17
_diffrn_reflns_limit_l_min -14
_diffrn_reflns_number 26429
_diffrn_reflns_theta_full 27.50
_diffrn_reflns_theta_max 27.50
_diffrn_reflns_theta_min 1.60
_diffrn_standards_decay_% '< 1'
_diffrn_standards_number 0
_exptl_absorpt_coefficient_mu 1.244
_exptl_absorpt_correction_T_max 0.8747
_exptl_absorpt_correction_T_min 0.7948
_exptl_absorpt_correction_type integration
_exptl_absorpt_process_details 'based on measured indexed crystal faces, Bruker SHELXTL  v6.12 (Bruker 1998)'
_exptl_crystal_colour red
_exptl_crystal_density_diffrn 1.451
_exptl_crystal_density_meas ?
_exptl_crystal_density_method .
_exptl_crystal_description prisms
_exptl_crystal_F_000 1852
_exptl_crystal_size_max 0.17
_exptl_crystal_size_mid 0.17
_exptl_crystal_size_min 0.13
_refine_diff_density_max 0.947
_refine_diff_density_min -0.863
_refine_diff_density_rms 0.070
_refine_ls_extinction_method none
_refine_ls_goodness_of_fit_ref 1.211
_refine_ls_hydrogen_treatment constr
_refine_ls_matrix_type full
_refine_ls_number_parameters 472
_refine_ls_number_reflns 9205
_refine_ls_number_restraints 0
_refine_ls_restrained_S_all 1.211
_refine_ls_R_factor_all 0.0546
_refine_ls_R_factor_gt 0.0497
_refine_ls_shift/su_max 0.001
_refine_ls_shift/su_mean 0.000
_refine_ls_structure_factor_coef Fsqd
_refine_ls_weighting_details 'calc w=1/[\s^2^(Fo^2^)+(0.0208P)^2^+6.5782P] where P=(Fo^2^+2Fc^2^)/3'
_refine_ls_weighting_scheme calc
_refine_ls_wR_factor_gt 0.1023
_refine_ls_wR_factor_ref 0.1043
_reflns_number_gt 8582
_reflns_number_total 9205
_reflns_threshold_expression I>2\s(I)
_cod_data_source_file ic070106w-file004.cif
_cod_data_source_block rb62
_cod_depositor_comments
;
The following automatic conversions were performed:
'_symmetry_cell_setting' value 'Monoclinic' changed to 'monoclinic'
according to '/home/saulius/struct/CIF-dictionaries/cif_core.dic'
dictionary named 'cif_core.dic' version 2.4.1 from 2010-06-29.

Automatic conversion script
Id: cif_fix_enum 1527 2010-12-29 10:47:43Z saulius 
;
_cod_original_sg_symbol_H-M 'P 21/n'
_cod_database_code 4308119

loop_
_symmetry_equiv_pos_as_xyz
'x, y, z'
'-x+1/2, y+1/2, -z+1/2'
'-x, -y, -z'
'x-1/2, -y-1/2, z-1/2'

loop_
_atom_site_label
_atom_site_type_symbol
_atom_site_fract_x
_atom_site_fract_y
_atom_site_fract_z
_atom_site_U_iso_or_equiv
_atom_site_adp_type
_atom_site_occupancy
_atom_site_symmetry_multiplicity
_atom_site_calc_flag
_atom_site_refinement_flags
_atom_site_disorder_assembly
_atom_site_disorder_group
Fe1 Fe 0.35631(3) 0.149465(14) 0.38044(3) 0.01954(9) Uani 1 1 d . . .
Fe2 Fe 0.25299(3) 0.062815(14) 0.48670(3) 0.01884(9) Uani 1 1 d . A .
Fe3 Fe 0.14792(3) 0.160005(15) 0.55279(3) 0.02034(9) Uani 1 1 d . . .
O1 O 0.25201(15) 0.14382(7) 0.46899(14) 0.0223(4) Uani 1 1 d . . .
O2 O 0.11121(15) 0.08282(7) 0.52916(14) 0.0214(4) Uani 1 1 d . . .
O3 O 0.39375(15) 0.07619(7) 0.43687(14) 0.0213(4) Uani 1 1 d . . .
O4 O 0.32421(16) 0.06689(8) 0.63823(14) 0.0256(4) Uani 1 1 d . . .
O5 O 0.24488(17) 0.13947(8) 0.69008(15) 0.0262(4) Uani 1 1 d . . .
O6 O 0.17785(16) 0.05351(7) 0.33612(14) 0.0230(4) Uani 1 1 d . . .
O7 O 0.26117(16) 0.11544(8) 0.25440(15) 0.0247(4) Uani 1 1 d . . .
N1 N 0.0039(2) 0.14794(9) 0.63502(19) 0.0256(5) Uani 1 1 d . . .
N2 N 0.0164(2) 0.18876(10) 0.43130(19) 0.0282(5) Uani 1 1 d . . .
N3 N 0.5030(2) 0.12707(9) 0.30842(18) 0.0256(5) Uani 1 1 d . . .
N4 N 0.4864(2) 0.19024(9) 0.48820(19) 0.0259(5) Uani 1 1 d . . .
N5 N 0.1723(2) 0.23604(10) 0.5957(2) 0.0314(6) Uani 1 1 d . . .
N6 N 0.2162(2) 0.25161(10) 0.6783(2) 0.0313(6) Uani 1 1 d . . .
N7 N 0.2560(3) 0.26854(13) 0.7559(3) 0.0540(9) Uani 1 1 d . . .
N8 N 0.3301(2) 0.21859(10) 0.3066(2) 0.0303(5) Uani 1 1 d . . .
N9 N 0.2865(2) 0.22710(10) 0.2204(2) 0.0345(6) Uani 1 1 d . . .
N10 N 0.2469(3) 0.23721(15) 0.1374(3) 0.0617(10) Uani 1 1 d . . .
N11 N 0.2529(2) -0.01600(9) 0.4981(2) 0.0291(5) Uani 1 1 d . . .
N12 N 0.2293(16) -0.0353(8) 0.5877(15) 0.029(4) Uiso 0.131(4) 1 d P A 2
N13 N 0.2142(18) -0.0563(9) 0.6620(17) 0.038(5) Uiso 0.131(4) 1 d P A 2
N12' N 0.2623(2) -0.04346(11) 0.4234(2) 0.0283(7) Uani 0.869(4) 1 d P A 1
N13' N 0.2707(3) -0.07096(13) 0.3554(3) 0.0432(9) Uani 0.869(4) 1 d P A 1
C1 C 0.0393(2) 0.05641(11) 0.5861(2) 0.0291(6) Uani 1 1 d . . .
H1C H 0.0747 0.0239 0.6167 0.035 Uiso 1 1 calc R . .
H1D H -0.0290 0.0464 0.5398 0.035 Uiso 1 1 calc R . .
C2 C 0.0118(3) 0.09257(11) 0.6713(2) 0.0291(6) Uani 1 1 d . . .
H2A H -0.0589 0.0817 0.6915 0.035 Uiso 1 1 calc R . .
H2B H 0.0696 0.0896 0.7326 0.035 Uiso 1 1 calc R . .
C3 C -0.0966(2) 0.15716(12) 0.5576(2) 0.0320(7) Uani 1 1 d . . .
H3A H -0.1589 0.1663 0.5935 0.038 Uiso 1 1 calc R . .
H3B H -0.1159 0.1246 0.5174 0.038 Uiso 1 1 calc R . .
C4 C -0.0775(2) 0.20133(12) 0.4855(2) 0.0308(6) Uani 1 1 d . . .
H4A H -0.1447 0.2068 0.4342 0.037 Uiso 1 1 calc R . .
H4B H -0.0620 0.2343 0.5252 0.037 Uiso 1 1 calc R . .
C5 C 0.0039(3) 0.18334(13) 0.7246(3) 0.0356(7) Uani 1 1 d . . .
H5A H -0.0552 0.1730 0.7623 0.053 Uiso 1 1 calc R . .
H5B H -0.0079 0.2197 0.7005 0.053 Uiso 1 1 calc R . .
H5C H 0.0747 0.1807 0.7704 0.053 Uiso 1 1 calc R . .
C6 C 0.0486(3) 0.23669(14) 0.3791(3) 0.0391(8) Uani 1 1 d . . .
H6A H -0.0106 0.2465 0.3234 0.059 Uiso 1 1 calc R . .
H6B H 0.1158 0.2296 0.3504 0.059 Uiso 1 1 calc R . .
H6C H 0.0618 0.2656 0.4290 0.059 Uiso 1 1 calc R . .
C7 C -0.0148(3) 0.14794(14) 0.3509(3) 0.0402(8) Uani 1 1 d . . .
H7A H -0.0809 0.1593 0.3044 0.060 Uiso 1 1 calc R . .
H7B H -0.0298 0.1147 0.3838 0.060 Uiso 1 1 calc R . .
H7C H 0.0455 0.1430 0.3115 0.060 Uiso 1 1 calc R . .
C8 C 0.4679(2) 0.04349(11) 0.3936(2) 0.0293(6) Uani 1 1 d . . .
H8A H 0.4338 0.0086 0.3766 0.035 Uiso 1 1 calc R . .
H8B H 0.5355 0.0382 0.4442 0.035 Uiso 1 1 calc R . .
C9 C 0.4969(3) 0.06893(11) 0.2962(2) 0.0297(6) Uani 1 1 d . . .
H9A H 0.5685 0.0553 0.2828 0.036 Uiso 1 1 calc R . .
H9B H 0.4404 0.0598 0.2365 0.036 Uiso 1 1 calc R . .
C10 C 0.6025(2) 0.14304(12) 0.3814(2) 0.0303(6) Uani 1 1 d . . .
H10A H 0.6655 0.1468 0.3437 0.036 Uiso 1 1 calc R . .
H10B H 0.6210 0.1155 0.4346 0.036 Uiso 1 1 calc R . .
C11 C 0.5818(2) 0.19489(12) 0.4324(2) 0.0307(6) Uani 1 1 d . . .
H11A H 0.6480 0.2050 0.4815 0.037 Uiso 1 1 calc R . .
H11B H 0.5673 0.2228 0.3794 0.037 Uiso 1 1 calc R . .
C12 C 0.5030(3) 0.15155(13) 0.2061(2) 0.0347(7) Uani 1 1 d . . .
H12A H 0.5134 0.1897 0.2143 0.052 Uiso 1 1 calc R . .
H12B H 0.4327 0.1445 0.1619 0.052 Uiso 1 1 calc R . .
H12C H 0.5630 0.1367 0.1744 0.052 Uiso 1 1 calc R . .
C13 C 0.5163(3) 0.16010(13) 0.5853(2) 0.0348(7) Uani 1 1 d . . .
H13A H 0.5377 0.1242 0.5693 0.052 Uiso 1 1 calc R . .
H13B H 0.4531 0.1587 0.6220 0.052 Uiso 1 1 calc R . .
H13C H 0.5780 0.1775 0.6288 0.052 Uiso 1 1 calc R . .
C14 C 0.4533(3) 0.24392(12) 0.5162(3) 0.0367(7) Uani 1 1 d . . .
H14A H 0.3877 0.2416 0.5494 0.055 Uiso 1 1 calc R . .
H14B H 0.4370 0.2655 0.4538 0.055 Uiso 1 1 calc R . .
H14C H 0.5133 0.2601 0.5638 0.055 Uiso 1 1 calc R . .
C15 C 0.3065(2) 0.09940(11) 0.7065(2) 0.0249(6) Uani 1 1 d . . .
C16 C 0.3625(3) 0.08863(13) 0.8171(2) 0.0332(7) Uani 1 1 d . . .
C17 C 0.4849(3) 0.0806(2) 0.8177(3) 0.0754(16) Uani 1 1 d . . .
H17A H 0.5175 0.1135 0.7977 0.113 Uiso 1 1 calc R . .
H17B H 0.4959 0.0527 0.7688 0.113 Uiso 1 1 calc R . .
H17C H 0.5202 0.0705 0.8871 0.113 Uiso 1 1 calc R . .
C18 C 0.3416(5) 0.13308(17) 0.8890(3) 0.0657(14) Uani 1 1 d . . .
H18A H 0.3781 0.1251 0.9591 0.099 Uiso 1 1 calc R . .
H18B H 0.2624 0.1367 0.8885 0.099 Uiso 1 1 calc R . .
H18C H 0.3710 0.1660 0.8657 0.099 Uiso 1 1 calc R . .
C19 C 0.3140(4) 0.03704(16) 0.8509(3) 0.0548(11) Uani 1 1 d . . .
H19A H 0.3501 0.0279 0.9206 0.082 Uiso 1 1 calc R . .
H19B H 0.3260 0.0088 0.8031 0.082 Uiso 1 1 calc R . .
H19C H 0.2350 0.0415 0.8507 0.082 Uiso 1 1 calc R . .
C20 C 0.1947(2) 0.07731(11) 0.2561(2) 0.0231(5) Uani 1 1 d . . .
C21 C 0.1324(3) 0.05867(13) 0.1517(2) 0.0326(7) Uani 1 1 d . . .
C22 C 0.2126(4) 0.0230(2) 0.1067(3) 0.0709(14) Uani 1 1 d . . .
H22A H 0.1767 0.0088 0.0404 0.106 Uiso 1 1 calc R . .
H22B H 0.2349 -0.0062 0.1544 0.106 Uiso 1 1 calc R . .
H22C H 0.2775 0.0433 0.0965 0.106 Uiso 1 1 calc R . .
C23 C 0.0306(4) 0.0279(2) 0.1662(3) 0.0626(13) Uani 1 1 d . . .
H23A H -0.0158 0.0495 0.2035 0.094 Uiso 1 1 calc R . .
H23B H 0.0524 -0.0042 0.2058 0.094 Uiso 1 1 calc R . .
H23C H -0.0104 0.0183 0.0987 0.094 Uiso 1 1 calc R . .
C24 C 0.1015(4) 0.10520(17) 0.0806(3) 0.0597(12) Uani 1 1 d . . .
H24A H 0.0622 0.0926 0.0143 0.090 Uiso 1 1 calc R . .
H24B H 0.1682 0.1238 0.0695 0.090 Uiso 1 1 calc R . .
H24C H 0.0540 0.1292 0.1120 0.090 Uiso 1 1 calc R . .
Cl1 Cl 0.74321(15) 0.09462(7) 0.07904(14) 0.1025(5) Uani 1 1 d . . .
Cl2 Cl 0.76958(14) 0.13337(6) -0.12492(14) 0.0985(5) Uani 1 1 d . . .
C25 C 0.7744(6) 0.1458(2) 0.0115(6) 0.121(3) Uani 1 1 d . . .
H25A H 0.8492 0.1579 0.0406 0.145 Uiso 1 1 calc R . .
H25B H 0.7228 0.1748 0.0198 0.145 Uiso 1 1 calc R . .

loop_
_atom_site_aniso_label
_atom_site_aniso_U_11
_atom_site_aniso_U_22
_atom_site_aniso_U_33
_atom_site_aniso_U_23
_atom_site_aniso_U_13
_atom_site_aniso_U_12
Fe1 0.01863(18) 0.01847(18) 0.02183(19) 0.00200(14) 0.00420(14) 0.00012(14)
Fe2 0.01988(18) 0.01755(17) 0.01939(18) 0.00071(14) 0.00403(14) 0.00110(14)
Fe3 0.02016(19) 0.01883(18) 0.02244(19) -0.00163(15) 0.00466(14) 0.00110(14)
O1 0.0219(9) 0.0201(9) 0.0253(10) 0.0009(7) 0.0048(7) 0.0007(7)
O2 0.0201(9) 0.0202(9) 0.0244(9) -0.0018(7) 0.0049(7) -0.0008(7)
O3 0.0188(9) 0.0204(9) 0.0253(9) 0.0026(7) 0.0058(7) 0.0031(7)
O4 0.0278(10) 0.0264(10) 0.0223(10) 0.0014(8) 0.0032(8) 0.0049(8)
O5 0.0299(11) 0.0258(10) 0.0225(10) -0.0032(8) 0.0026(8) -0.0005(8)
O6 0.0249(10) 0.0230(9) 0.0211(9) -0.0005(7) 0.0034(7) -0.0010(8)
O7 0.0260(10) 0.0257(10) 0.0218(9) 0.0008(8) 0.0017(8) -0.0031(8)
N1 0.0256(12) 0.0231(11) 0.0298(12) -0.0026(10) 0.0096(10) 0.0017(9)
N2 0.0250(12) 0.0312(13) 0.0284(12) -0.0011(10) 0.0039(10) 0.0082(10)
N3 0.0243(12) 0.0258(12) 0.0284(12) 0.0027(10) 0.0090(10) 0.0005(10)
N4 0.0244(12) 0.0241(12) 0.0294(12) -0.0003(10) 0.0052(10) -0.0030(9)
N5 0.0398(15) 0.0234(12) 0.0310(13) -0.0053(10) 0.0055(11) -0.0003(11)
N6 0.0268(13) 0.0255(12) 0.0419(15) -0.0078(11) 0.0067(11) -0.0001(10)
N7 0.0504(19) 0.0523(19) 0.053(2) -0.0237(16) -0.0106(15) -0.0002(15)
N8 0.0343(14) 0.0234(12) 0.0325(14) 0.0074(10) 0.0032(11) -0.0004(10)
N9 0.0286(13) 0.0282(13) 0.0464(16) 0.0142(12) 0.0047(12) -0.0023(11)
N10 0.060(2) 0.063(2) 0.054(2) 0.0328(18) -0.0161(17) -0.0085(18)
N11 0.0306(13) 0.0226(12) 0.0334(13) 0.0044(10) 0.0030(10) 0.0012(10)
N12' 0.0205(14) 0.0208(13) 0.0432(17) 0.0012(13) 0.0040(12) -0.0035(11)
N13' 0.045(2) 0.0277(16) 0.057(2) -0.0121(15) 0.0101(16) -0.0015(14)
C1 0.0285(15) 0.0228(13) 0.0392(16) -0.0030(12) 0.0148(12) -0.0029(11)
C2 0.0316(15) 0.0257(14) 0.0327(15) 0.0023(12) 0.0139(12) 0.0012(12)
C3 0.0208(14) 0.0356(16) 0.0401(17) -0.0018(13) 0.0059(12) 0.0022(12)
C4 0.0236(14) 0.0323(15) 0.0365(16) -0.0006(13) 0.0049(12) 0.0082(12)
C5 0.0384(18) 0.0351(16) 0.0374(17) -0.0078(14) 0.0188(14) 0.0036(14)
C6 0.0355(18) 0.0435(19) 0.0384(18) 0.0123(15) 0.0065(14) 0.0094(15)
C7 0.0408(19) 0.0450(19) 0.0311(16) -0.0079(14) -0.0057(14) 0.0127(15)
C8 0.0276(15) 0.0224(13) 0.0405(17) 0.0030(12) 0.0132(13) 0.0069(11)
C9 0.0288(15) 0.0258(14) 0.0379(16) -0.0027(12) 0.0152(12) 0.0011(12)
C10 0.0204(14) 0.0331(15) 0.0387(16) 0.0008(13) 0.0084(12) -0.0007(12)
C11 0.0237(14) 0.0348(16) 0.0341(16) 0.0010(13) 0.0060(12) -0.0045(12)
C12 0.0362(17) 0.0377(17) 0.0331(16) 0.0063(13) 0.0145(13) -0.0006(14)
C13 0.0350(17) 0.0393(17) 0.0283(15) 0.0028(13) 0.0000(13) -0.0063(14)
C14 0.0355(17) 0.0276(15) 0.0469(19) -0.0091(14) 0.0064(14) -0.0034(13)
C15 0.0249(14) 0.0271(14) 0.0228(13) 0.0035(11) 0.0040(11) -0.0027(11)
C16 0.0408(18) 0.0367(16) 0.0209(14) 0.0025(12) 0.0011(12) 0.0028(14)
C17 0.041(2) 0.140(5) 0.040(2) 0.018(3) -0.0108(18) 0.006(3)
C18 0.113(4) 0.050(2) 0.0280(19) -0.0069(17) -0.007(2) 0.006(2)
C19 0.082(3) 0.048(2) 0.0353(19) 0.0144(17) 0.0114(19) 0.001(2)
C20 0.0217(13) 0.0233(13) 0.0238(13) 0.0001(10) 0.0022(10) 0.0041(10)
C21 0.0371(17) 0.0372(16) 0.0221(14) -0.0019(12) 0.0005(12) -0.0085(14)
C22 0.076(3) 0.087(3) 0.047(2) -0.040(2) 0.000(2) 0.013(3)
C23 0.062(3) 0.087(3) 0.0340(19) -0.005(2) -0.0070(18) -0.043(2)
C24 0.081(3) 0.054(2) 0.035(2) 0.0110(17) -0.020(2) -0.014(2)
Cl1 0.1095(13) 0.0940(11) 0.1150(13) -0.0002(10) 0.0511(10) 0.0211(10)
Cl2 0.1028(12) 0.0864(10) 0.1195(13) -0.0157(9) 0.0580(10) -0.0325(9)
C25 0.128(6) 0.060(3) 0.190(8) -0.068(4) 0.072(6) -0.031(4)

loop_
_atom_type_symbol
_atom_type_description
_atom_type_scat_dispersion_real
_atom_type_scat_dispersion_imag
_atom_type_scat_source
C C 0.0033 0.0016 'International Tables Vol C Tables 4.2.6.8 and 6.1.1.4'
H H 0.0000 0.0000 'International Tables Vol C Tables 4.2.6.8 and 6.1.1.4'
N N 0.0061 0.0033 'International Tables Vol C Tables 4.2.6.8 and 6.1.1.4'
O O 0.0106 0.0060 'International Tables Vol C Tables 4.2.6.8 and 6.1.1.4'
Cl Cl 0.1484 0.1585 'International Tables Vol C Tables 4.2.6.8 and 6.1.1.4'
Fe Fe 0.3463 0.8444 'International Tables Vol C Tables 4.2.6.8 and 6.1.1.4'

loop_
_geom_angle_atom_site_label_1
_geom_angle_atom_site_label_2
_geom_angle_atom_site_label_3
_geom_angle
_geom_angle_site_symmetry_1
_geom_angle_site_symmetry_3
_geom_angle_publ_flag
O1 Fe1 N8 107.10(10) . . ?
O1 Fe1 O3 80.87(8) . . ?
N8 Fe1 O3 171.37(10) . . ?
O1 Fe1 O7 96.21(8) . . ?
N8 Fe1 O7 87.19(9) . . ?
O3 Fe1 O7 88.65(8) . . ?
O1 Fe1 N4 97.88(9) . . ?
N8 Fe1 N4 86.83(10) . . ?
O3 Fe1 N4 95.48(8) . . ?
O7 Fe1 N4 165.78(9) . . ?
O1 Fe1 N3 157.25(8) . . ?
N8 Fe1 N3 95.53(10) . . ?
O3 Fe1 N3 76.70(8) . . ?
O7 Fe1 N3 87.04(9) . . ?
N4 Fe1 N3 80.71(9) . . ?
O3 Fe2 O2 155.14(8) . . ?
O3 Fe2 N11 101.92(9) . . ?
O2 Fe2 N11 102.93(9) . . ?
O3 Fe2 O4 92.88(8) . . ?
O2 Fe2 O4 88.52(8) . . ?
N11 Fe2 O4 89.04(9) . . ?
O3 Fe2 O6 89.19(8) . . ?
O2 Fe2 O6 91.02(8) . . ?
N11 Fe2 O6 87.22(9) . . ?
O4 Fe2 O6 176.04(8) . . ?
O3 Fe2 O1 77.41(7) . . ?
O2 Fe2 O1 77.73(7) . . ?
N11 Fe2 O1 177.83(9) . . ?
O4 Fe2 O1 93.04(8) . . ?
O6 Fe2 O1 90.70(7) . . ?
O1 Fe3 N5 106.84(10) . . ?
O1 Fe3 O2 81.60(8) . . ?
N5 Fe3 O2 171.02(9) . . ?
O1 Fe3 O5 95.92(8) . . ?
N5 Fe3 O5 87.59(9) . . ?
O2 Fe3 O5 88.49(8) . . ?
O1 Fe3 N2 98.10(9) . . ?
N5 Fe3 N2 86.86(10) . . ?
O2 Fe3 N2 95.09(9) . . ?
O5 Fe3 N2 165.89(9) . . ?
O1 Fe3 N1 157.93(8) . . ?
N5 Fe3 N1 95.17(10) . . ?
O2 Fe3 N1 76.51(8) . . ?
O5 Fe3 N1 86.38(9) . . ?
N2 Fe3 N1 81.21(9) . . ?
Fe3 O1 Fe1 162.82(11) . . ?
Fe3 O1 Fe2 98.34(8) . . ?
Fe1 O1 Fe2 98.85(8) . . ?
C1 O2 Fe2 132.90(17) . . ?
C1 O2 Fe3 121.39(16) . . ?
Fe2 O2 Fe3 96.07(8) . . ?
C8 O3 Fe2 133.37(17) . . ?
C8 O3 Fe1 120.90(16) . . ?
Fe2 O3 Fe1 96.77(8) . . ?
C15 O4 Fe2 128.89(18) . . ?
C15 O5 Fe3 126.80(18) . . ?
C20 O6 Fe2 129.67(18) . . ?
C20 O7 Fe1 126.26(18) . . ?
C5 N1 C2 109.1(2) . . ?
C5 N1 C3 110.0(2) . . ?
C2 N1 C3 111.9(2) . . ?
C5 N1 Fe3 113.63(18) . . ?
C2 N1 Fe3 105.58(17) . . ?
C3 N1 Fe3 106.60(18) . . ?
C6 N2 C7 107.6(3) . . ?
C6 N2 C4 109.4(2) . . ?
C7 N2 C4 110.9(3) . . ?
C6 N2 Fe3 112.70(19) . . ?
C7 N2 Fe3 111.10(18) . . ?
C4 N2 Fe3 105.22(17) . . ?
C12 N3 C9 109.1(2) . . ?
C12 N3 C10 110.5(2) . . ?
C9 N3 C10 111.2(2) . . ?
C12 N3 Fe1 113.16(18) . . ?
C9 N3 Fe1 105.51(17) . . ?
C10 N3 Fe1 107.24(17) . . ?
C13 N4 C14 107.5(2) . . ?
C13 N4 C11 110.9(2) . . ?
C14 N4 C11 108.6(2) . . ?
C13 N4 Fe1 111.32(18) . . ?
C14 N4 Fe1 112.76(19) . . ?
C11 N4 Fe1 105.70(17) . . ?
N6 N5 Fe3 126.4(2) . . ?
N7 N6 N5 177.1(3) . . ?
N9 N8 Fe1 129.1(2) . . ?
N10 N9 N8 177.2(3) . . ?
N12' N11 N12 123.6(8) . . ?
N12' N11 Fe2 120.5(2) . . ?
N12 N11 Fe2 115.5(8) . . ?
N13 N12 N11 173(2) . . ?
N13' N12' N11 177.4(3) . . ?
O2 C1 C2 109.5(2) . . ?
O2 C1 H1C 109.8 . . ?
C2 C1 H1C 109.8 . . ?
O2 C1 H1D 109.8 . . ?
C2 C1 H1D 109.8 . . ?
H1C C1 H1D 108.2 . . ?
N1 C2 C1 110.2(2) . . ?
N1 C2 H2A 109.6 . . ?
C1 C2 H2A 109.6 . . ?
N1 C2 H2B 109.6 . . ?
C1 C2 H2B 109.6 . . ?
H2A C2 H2B 108.1 . . ?
N1 C3 C4 110.4(2) . . ?
N1 C3 H3A 109.6 . . ?
C4 C3 H3A 109.6 . . ?
N1 C3 H3B 109.6 . . ?
C4 C3 H3B 109.6 . . ?
H3A C3 H3B 108.1 . . ?
N2 C4 C3 110.6(2) . . ?
N2 C4 H4A 109.5 . . ?
C3 C4 H4A 109.5 . . ?
N2 C4 H4B 109.5 . . ?
C3 C4 H4B 109.5 . . ?
H4A C4 H4B 108.1 . . ?
N1 C5 H5A 109.5 . . ?
N1 C5 H5B 109.5 . . ?
H5A C5 H5B 109.5 . . ?
N1 C5 H5C 109.5 . . ?
H5A C5 H5C 109.5 . . ?
H5B C5 H5C 109.5 . . ?
N2 C6 H6A 109.5 . . ?
N2 C6 H6B 109.5 . . ?
H6A C6 H6B 109.5 . . ?
N2 C6 H6C 109.5 . . ?
H6A C6 H6C 109.5 . . ?
H6B C6 H6C 109.5 . . ?
N2 C7 H7A 109.5 . . ?
N2 C7 H7B 109.5 . . ?
H7A C7 H7B 109.5 . . ?
N2 C7 H7C 109.5 . . ?
H7A C7 H7C 109.5 . . ?
H7B C7 H7C 109.5 . . ?
O3 C8 C9 109.9(2) . . ?
O3 C8 H8A 109.7 . . ?
C9 C8 H8A 109.7 . . ?
O3 C8 H8B 109.7 . . ?
C9 C8 H8B 109.7 . . ?
H8A C8 H8B 108.2 . . ?
N3 C9 C8 110.2(2) . . ?
N3 C9 H9A 109.6 . . ?
C8 C9 H9A 109.6 . . ?
N3 C9 H9B 109.6 . . ?
C8 C9 H9B 109.6 . . ?
H9A C9 H9B 108.1 . . ?
N3 C10 C11 110.0(2) . . ?
N3 C10 H10A 109.7 . . ?
C11 C10 H10A 109.7 . . ?
N3 C10 H10B 109.7 . . ?
C11 C10 H10B 109.7 . . ?
H10A C10 H10B 108.2 . . ?
N4 C11 C10 110.5(2) . . ?
N4 C11 H11A 109.5 . . ?
C10 C11 H11A 109.5 . . ?
N4 C11 H11B 109.5 . . ?
C10 C11 H11B 109.5 . . ?
H11A C11 H11B 108.1 . . ?
N3 C12 H12A 109.5 . . ?
N3 C12 H12B 109.5 . . ?
H12A C12 H12B 109.5 . . ?
N3 C12 H12C 109.5 . . ?
H12A C12 H12C 109.5 . . ?
H12B C12 H12C 109.5 . . ?
N4 C13 H13A 109.5 . . ?
N4 C13 H13B 109.5 . . ?
H13A C13 H13B 109.5 . . ?
N4 C13 H13C 109.5 . . ?
H13A C13 H13C 109.5 . . ?
H13B C13 H13C 109.5 . . ?
N4 C14 H14A 109.5 . . ?
N4 C14 H14B 109.5 . . ?
H14A C14 H14B 109.5 . . ?
N4 C14 H14C 109.5 . . ?
H14A C14 H14C 109.5 . . ?
H14B C14 H14C 109.5 . . ?
O4 C15 O5 124.8(3) . . ?
O4 C15 C16 117.0(3) . . ?
O5 C15 C16 118.2(3) . . ?
C18 C16 C17 111.2(4) . . ?
C18 C16 C15 111.2(3) . . ?
C17 C16 C15 109.0(3) . . ?
C18 C16 C19 110.0(3) . . ?
C17 C16 C19 108.4(3) . . ?
C15 C16 C19 106.8(3) . . ?
C16 C17 H17A 109.5 . . ?
C16 C17 H17B 109.5 . . ?
H17A C17 H17B 109.5 . . ?
C16 C17 H17C 109.5 . . ?
H17A C17 H17C 109.5 . . ?
H17B C17 H17C 109.5 . . ?
C16 C18 H18A 109.5 . . ?
C16 C18 H18B 109.5 . . ?
H18A C18 H18B 109.5 . . ?
C16 C18 H18C 109.5 . . ?
H18A C18 H18C 109.5 . . ?
H18B C18 H18C 109.5 . . ?
C16 C19 H19A 109.5 . . ?
C16 C19 H19B 109.5 . . ?
H19A C19 H19B 109.5 . . ?
C16 C19 H19C 109.5 . . ?
H19A C19 H19C 109.5 . . ?
H19B C19 H19C 109.5 . . ?
O6 C20 O7 125.0(3) . . ?
O6 C20 C21 118.2(2) . . ?
O7 C20 C21 116.8(2) . . ?
C23 C21 C24 110.3(3) . . ?
C23 C21 C22 109.9(4) . . ?
C24 C21 C22 109.8(3) . . ?
C23 C21 C20 110.7(3) . . ?
C24 C21 C20 110.5(3) . . ?
C22 C21 C20 105.4(3) . . ?
C21 C22 H22A 109.5 . . ?
C21 C22 H22B 109.5 . . ?
H22A C22 H22B 109.5 . . ?
C21 C22 H22C 109.5 . . ?
H22A C22 H22C 109.5 . . ?
H22B C22 H22C 109.5 . . ?
C21 C23 H23A 109.5 . . ?
C21 C23 H23B 109.5 . . ?
H23A C23 H23B 109.5 . . ?
C21 C23 H23C 109.5 . . ?
H23A C23 H23C 109.5 . . ?
H23B C23 H23C 109.5 . . ?
C21 C24 H24A 109.5 . . ?
C21 C24 H24B 109.5 . . ?
H24A C24 H24B 109.5 . . ?
C21 C24 H24C 109.5 . . ?
H24A C24 H24C 109.5 . . ?
H24B C24 H24C 109.5 . . ?
Cl1 C25 Cl2 114.8(3) . . ?
Cl1 C25 H25A 108.6 . . ?
Cl2 C25 H25A 108.6 . . ?
Cl1 C25 H25B 108.6 . . ?
Cl2 C25 H25B 108.6 . . ?
H25A C25 H25B 107.5 . . ?

loop_
_geom_bond_atom_site_label_1
_geom_bond_atom_site_label_2
_geom_bond_distance
_geom_bond_site_symmetry_2
_geom_bond_publ_flag
Fe1 O1 1.8716(19) . ?
Fe1 N8 2.007(2) . ?
Fe1 O3 2.0291(18) . ?
Fe1 O7 2.0608(19) . ?
Fe1 N4 2.220(2) . ?
Fe1 N3 2.243(2) . ?
Fe2 O3 1.9787(19) . ?
Fe2 O2 1.9834(19) . ?
Fe2 N11 2.007(2) . ?
Fe2 O4 2.0469(19) . ?
Fe2 O6 2.0605(19) . ?
Fe2 O1 2.0700(19) . ?
Fe3 O1 1.8647(19) . ?
Fe3 N5 2.020(2) . ?
Fe3 O2 2.0245(19) . ?
Fe3 O5 2.066(2) . ?
Fe3 N2 2.211(2) . ?
Fe3 N1 2.241(2) . ?
O2 C1 1.416(3) . ?
O3 C8 1.419(3) . ?
O4 C15 1.264(3) . ?
O5 C15 1.267(3) . ?
O6 C20 1.259(3) . ?
O7 C20 1.271(3) . ?
N1 C5 1.482(4) . ?
N1 C2 1.483(4) . ?
N1 C3 1.492(4) . ?
N2 C6 1.482(4) . ?
N2 C7 1.486(4) . ?
N2 C4 1.487(4) . ?
N3 C12 1.482(4) . ?
N3 C9 1.486(4) . ?
N3 C10 1.488(4) . ?
N4 C13 1.483(4) . ?
N4 C14 1.486(4) . ?
N4 C11 1.486(4) . ?
N5 N6 1.200(4) . ?
N6 N7 1.144(4) . ?
N8 N9 1.194(4) . ?
N9 N10 1.151(4) . ?
N11 N12' 1.224(4) . ?
N11 N12 1.350(19) . ?
N12 N13 1.15(3) . ?
N12' N13' 1.151(4) . ?
C1 C2 1.527(4) . ?
C1 H1C 0.9900 . ?
C1 H1D 0.9900 . ?
C2 H2A 0.9900 . ?
C2 H2B 0.9900 . ?
C3 C4 1.511(4) . ?
C3 H3A 0.9900 . ?
C3 H3B 0.9900 . ?
C4 H4A 0.9900 . ?
C4 H4B 0.9900 . ?
C5 H5A 0.9800 . ?
C5 H5B 0.9800 . ?
C5 H5C 0.9800 . ?
C6 H6A 0.9800 . ?
C6 H6B 0.9800 . ?
C6 H6C 0.9800 . ?
C7 H7A 0.9800 . ?
C7 H7B 0.9800 . ?
C7 H7C 0.9800 . ?
C8 C9 1.525(4) . ?
C8 H8A 0.9900 . ?
C8 H8B 0.9900 . ?
C9 H9A 0.9900 . ?
C9 H9B 0.9900 . ?
C10 C11 1.518(4) . ?
C10 H10A 0.9900 . ?
C10 H10B 0.9900 . ?
C11 H11A 0.9900 . ?
C11 H11B 0.9900 . ?
C12 H12A 0.9800 . ?
C12 H12B 0.9800 . ?
C12 H12C 0.9800 . ?
C13 H13A 0.9800 . ?
C13 H13B 0.9800 . ?
C13 H13C 0.9800 . ?
C14 H14A 0.9800 . ?
C14 H14B 0.9800 . ?
C14 H14C 0.9800 . ?
C15 C16 1.531(4) . ?
C16 C18 1.520(5) . ?
C16 C17 1.521(5) . ?
C16 C19 1.535(5) . ?
C17 H17A 0.9800 . ?
C17 H17B 0.9800 . ?
C17 H17C 0.9800 . ?
C18 H18A 0.9800 . ?
C18 H18B 0.9800 . ?
C18 H18C 0.9800 . ?
C19 H19A 0.9800 . ?
C19 H19B 0.9800 . ?
C19 H19C 0.9800 . ?
C20 C21 1.536(4) . ?
C21 C23 1.515(5) . ?
C21 C24 1.517(5) . ?
C21 C22 1.528(5) . ?
C22 H22A 0.9800 . ?
C22 H22B 0.9800 . ?
C22 H22C 0.9800 . ?
C23 H23A 0.9800 . ?
C23 H23B 0.9800 . ?
C23 H23C 0.9800 . ?
C24 H24A 0.9800 . ?
C24 H24B 0.9800 . ?
C24 H24C 0.9800 . ?
Cl1 C25 1.654(7) . ?
Cl2 C25 1.812(7) . ?
C25 H25A 0.9900 . ?
C25 H25B 0.9900 . ?
